data_4020020
loop_
_publ_author_name
'Matzger, Adam J. '
'Price, Christopher P.'

_journal_name_full 'Journal of Organic Chemistry'
_journal_page_first 1
_journal_page_last 6
_journal_paper_doi 10.1021/jo048853n
_journal_volume 70
_journal_year 2005
_chemical_formula_sum 'C43.5 H26 O2'
_chemical_formula_weight 580.68
_chemical_name_common VAPOL
_space_group_IT_number 2
_symmetry_cell_setting triclinic
_symmetry_space_group_name_Hall '-P 1'
_symmetry_space_group_name_H-M 'P -1'
_atom_sites_solution_hydrogens geom
_atom_sites_solution_primary direct
_atom_sites_solution_secondary difmap
_cell_angle_alpha 93.0180(10)
_cell_angle_beta 110.9310(10)
_cell_angle_gamma 113.9130(10)
_cell_formula_units_Z 2
_cell_length_a 11.4378(9)
_cell_length_b 11.8855(9)
_cell_length_c 13.2210(10)
_cell_measurement_reflns_used 5219
_cell_measurement_temperature 153(2)
_cell_measurement_theta_max 27.53
_cell_measurement_theta_min 2.25
_cell_volume 1493.0(2)
_diffrn_ambient_temperature 153(2)
_diffrn_detector_area_resol_mean ?
_diffrn_measurement_device_type 'CCD area detector'
_diffrn_measurement_method 'phi and omega scans'
_diffrn_radiation_monochromator graphite
_diffrn_radiation_source 'fine-focus sealed tube'
_diffrn_radiation_type MoK\a
_diffrn_radiation_wavelength 0.71073
_diffrn_reflns_av_R_equivalents 0.0271
_diffrn_reflns_av_sigmaI/netI 0.0498
_diffrn_reflns_limit_h_max 14
_diffrn_reflns_limit_h_min -14
_diffrn_reflns_limit_k_max 15
_diffrn_reflns_limit_k_min -15
_diffrn_reflns_limit_l_max 16
_diffrn_reflns_limit_l_min -17
_diffrn_reflns_number 12937
_diffrn_reflns_theta_max 27.54
_diffrn_reflns_theta_min 1.70
_diffrn_standards_decay_% ?
_diffrn_standards_interval_count ?
_diffrn_standards_interval_time ?
_diffrn_standards_number ?
_exptl_absorpt_coefficient_mu 0.078
_exptl_absorpt_correction_T_max 0.994
_exptl_absorpt_correction_T_min 0.978
_exptl_absorpt_correction_type multi-scan
_exptl_absorpt_process_details 'Blessing, Acta Cryst. (1995) A51 33-38.'
_exptl_crystal_colour colorless
_exptl_crystal_density_diffrn 1.292
_exptl_crystal_density_meas ?
_exptl_crystal_density_method 'not measured'
_exptl_crystal_description block
_exptl_crystal_F_000 606.0
_exptl_crystal_size_max 0.29
_exptl_crystal_size_mid 0.14
_exptl_crystal_size_min 0.04
_refine_ls_extinction_coef ?
_refine_ls_extinction_method none
_refine_ls_goodness_of_fit_ref 1.125
_refine_ls_hydrogen_treatment mixed
_refine_ls_matrix_type full
_refine_ls_number_parameters 426
_refine_ls_number_reflns 6639
_refine_ls_number_restraints 0
_refine_ls_restrained_S_all 1.125
_refine_ls_R_factor_all 0.0989
_refine_ls_R_factor_gt 0.0745
_refine_ls_shift/su_max 0.000
_refine_ls_shift/su_mean 0.000
_refine_ls_structure_factor_coef Fsqd
_refine_ls_weighting_details 'calc w=1/[\s^2^(Fo^2^)+(0.0742P)^2^+0.7054P] where P=(Fo^2^+2Fc^2^)/3'
_refine_ls_weighting_scheme calc
_refine_ls_wR_factor_gt 0.1665
_refine_ls_wR_factor_ref 0.1788
_reflns_number_gt 5030
_reflns_number_total 6639
_reflns_threshold_expression >2sigma(I)
_cod_depositor_comments
;
The following automatic conversions were performed:
'_symmetry_cell_setting' value 'Triclinic' changed to 'triclinic'
according to '/home/saulius/struct/CIF-dictionaries/cif_core.dic'
dictionary named 'cif_core.dic' version 2.4.1 from 2010-06-29.

Automatic conversion script
Id: cif_fix_enum 1527 2010-12-29 10:47:43Z saulius 
;
_cod_original_sg_symbol_H-M P-1
_cod_database_code 4020020

loop_
_symmetry_equiv_pos_as_xyz
'x, y, z'
'-x, -y, -z'

loop_
_atom_site_label
_atom_site_type_symbol
_atom_site_fract_x
_atom_site_fract_y
_atom_site_fract_z
_atom_site_U_iso_or_equiv
_atom_site_adp_type
_atom_site_occupancy
_atom_site_symmetry_multiplicity
_atom_site_calc_flag
_atom_site_refinement_flags
_atom_site_disorder_assembly
_atom_site_disorder_group
O1 O 0.92586(18) 0.23497(17) 0.48130(13) 0.0284(4) Uani 1 1 d . . .
H1A H 0.9092 0.2865 0.5124 0.043 Uiso 1 1 calc R . .
O2 O 0.61282(18) 0.13412(14) 0.47227(14) 0.0264(4) Uani 1 1 d . . .
H2A H 0.6303 0.1032 0.4242 0.040 Uiso 1 1 calc R . .
C3 C 0.7352(2) 0.2345(2) 0.32919(18) 0.0204(5) Uani 1 1 d . . .
C23 C 0.7194(2) 0.3163(2) 0.40830(18) 0.0194(5) Uani 1 1 d . . .
C33 C 0.5816(2) 0.2780(2) 0.63593(18) 0.0212(5) Uani 1 1 d . . .
C11 C 0.7852(2) 0.0966(2) 0.18559(19) 0.0242(5) Uani 1 1 d . . .
C32 C 0.6355(2) 0.3291(2) 0.55495(18) 0.0193(5) Uani 1 1 d . . .
C2 C 0.6507(2) 0.2005(2) 0.21377(18) 0.0212(5) Uani 1 1 d . . .
C4 C 0.8424(2) 0.1990(2) 0.37076(18) 0.0206(5) Uani 1 1 d . . .
C24 C 0.6584(2) 0.2609(2) 0.47858(18) 0.0199(5) Uani 1 1 d . . .
C34 C 0.5492(2) 0.3543(2) 0.69724(19) 0.0230(5) Uani 1 1 d . . .
C31 C 0.6706(2) 0.4570(2) 0.55106(18) 0.0218(5) Uani 1 1 d . . .
C12 C 0.8729(2) 0.1304(2) 0.30080(19) 0.0213(5) Uani 1 1 d . . .
C22 C 0.7603(2) 0.4461(2) 0.41089(18) 0.0206(5) Uani 1 1 d . . .
C13 C 0.9905(2) 0.0988(2) 0.3390(2) 0.0233(5) Uani 1 1 d . . .
C15 C 0.5346(2) 0.2361(2) 0.16536(18) 0.0228(5) Uani 1 1 d . . .
C29 C 0.5758(3) 0.4795(2) 0.6829(2) 0.0272(5) Uani 1 1 d . . .
H29 H 0.5486 0.5276 0.7210 0.033 Uiso 1 1 calc R . .
C21 C 0.7332(2) 0.5126(2) 0.48066(19) 0.0229(5) Uani 1 1 d . . .
H21 H 0.7577 0.5992 0.4812 0.028 Uiso 1 1 calc R . .
C28 C 0.4966(2) 0.3084(2) 0.7762(2) 0.0275(5) Uani 1 1 d . . .
H28 H 0.4732 0.3591 0.8156 0.033 Uiso 1 1 calc R . .
C25 C 0.5651(3) 0.1605(2) 0.6617(2) 0.0259(5) Uani 1 1 d . . .
H25 H 0.5886 0.1084 0.6240 0.031 Uiso 1 1 calc R . .
C35 C 0.8305(2) 0.5142(2) 0.34170(18) 0.0219(5) Uani 1 1 d . . .
C1 C 0.6767(2) 0.1322(2) 0.14490(19) 0.0241(5) Uani 1 1 d . . .
H1 H 0.6195 0.1082 0.0672 0.029 Uiso 1 1 calc R . .
C14 C 1.0133(3) 0.0379(2) 0.2577(2) 0.0279(5) Uani 1 1 d . . .
C10 C 0.8081(3) 0.0277(2) 0.1086(2) 0.0300(6) Uani 1 1 d . . .
H10 H 0.7449 0.0001 0.0322 0.036 Uiso 1 1 calc R . .
C26 C 0.5154(3) 0.1198(2) 0.7406(2) 0.0308(6) Uani 1 1 d . . .
H26 H 0.5061 0.0404 0.7568 0.037 Uiso 1 1 calc R . .
C9 C 0.9180(3) 0.0016(2) 0.1433(2) 0.0324(6) Uani 1 1 d . . .
H9 H 0.9325 -0.0421 0.0903 0.039 Uiso 1 1 calc R . .
C36 C 0.9411(2) 0.5003(2) 0.3307(2) 0.0256(5) Uani 1 1 d . . .
H36 H 0.9694 0.4415 0.3640 0.031 Uiso 1 1 calc R . .
C5 C 1.0854(3) 0.1263(2) 0.4509(2) 0.0279(5) Uani 1 1 d . . .
H5 H 1.0711 0.1637 0.5078 0.033 Uiso 1 1 calc R . .
C16 C 0.4227(2) 0.1975(2) 0.1969(2) 0.0254(5) Uani 1 1 d . . .
H16 H 0.4227 0.1521 0.2539 0.030 Uiso 1 1 calc R . .
C30 C 0.6383(3) 0.5300(2) 0.6169(2) 0.0270(5) Uani 1 1 d . . .
H30 H 0.6617 0.6157 0.6136 0.032 Uiso 1 1 calc R . .
C8 C 1.1296(3) 0.0124(2) 0.2902(2) 0.0346(6) Uani 1 1 d . . .
H8 H 1.1440 -0.0281 0.2352 0.042 Uiso 1 1 calc R . .
C17 C 0.3117(3) 0.2248(2) 0.1460(2) 0.0284(5) Uani 1 1 d . . .
H17 H 0.2356 0.1972 0.1676 0.034 Uiso 1 1 calc R . .
C19 C 0.4226(3) 0.3325(2) 0.0333(2) 0.0326(6) Uani 1 1 d . . .
H19 H 0.4229 0.3797 -0.0225 0.039 Uiso 1 1 calc R . .
C27 C 0.4785(3) 0.1924(2) 0.7970(2) 0.0312(6) Uani 1 1 d . . .
H27 H 0.4413 0.1619 0.8493 0.037 Uiso 1 1 calc R . .
C6 C 1.1981(3) 0.1003(3) 0.4796(2) 0.0337(6) Uani 1 1 d . . .
H6 H 1.2607 0.1207 0.5557 0.040 Uiso 1 1 calc R . .
C20 C 0.5338(3) 0.3048(2) 0.0834(2) 0.0285(5) Uani 1 1 d . . .
H20 H 0.6098 0.3330 0.0617 0.034 Uiso 1 1 calc R . .
C40 C 0.7924(3) 0.6017(2) 0.2919(2) 0.0274(5) Uani 1 1 d . . .
H40 H 0.7172 0.6123 0.2984 0.033 Uiso 1 1 calc R . .
C39 C 0.8614(3) 0.6734(3) 0.2333(2) 0.0358(6) Uani 1 1 d . . .
H39 H 0.8342 0.7330 0.2005 0.043 Uiso 1 1 calc R . .
C18 C 0.3114(3) 0.2918(2) 0.0640(2) 0.0301(6) Uani 1 1 d . . .
H18 H 0.2349 0.3099 0.0287 0.036 Uiso 1 1 calc R . .
C37 C 1.0102(3) 0.5718(3) 0.2713(2) 0.0336(6) Uani 1 1 d . . .
H37 H 1.0852 0.5614 0.2643 0.040 Uiso 1 1 calc R . .
C7 C 1.2220(3) 0.0446(3) 0.3988(2) 0.0367(6) Uani 1 1 d . . .
H7 H 1.3017 0.0291 0.4191 0.044 Uiso 1 1 calc R . .
C38 C 0.9705(3) 0.6577(3) 0.2227(2) 0.0379(7) Uani 1 1 d . . .
H38 H 1.0178 0.7061 0.1820 0.046 Uiso 1 1 calc R . .
C43 C 0.1251(3) 0.5479(4) 0.0509(3) 0.0499(8) Uani 1 1 d . . .
C42 C 0.1115(7) 0.4511(7) 0.0890(5) 0.0512(17) Uani 0.50 1 d P . .
C41 C -0.0152(5) 0.3345(4) 0.0652(4) 0.0775(12) Uani 1 1 d . . .
C45 C -0.0018(7) 0.4360(6) 0.0238(5) 0.0433(15) Uani 0.50 1 d P . .
C44 C 0.1393(7) 0.6448(7) 0.0111(6) 0.0502(16) Uani 0.50 1 d P . .
